data_7229330
loop_
_publ_author_name
'Kim, Yoseph'
'Lee, Kang Mun'
'Kim, So Han'
'Moon, Jung Hee'
'Kim, Youngjo'

_publ_section_title
;
 Dimeric alumatranes as catalysts for trimethylsilylcyanation reaction
;
_journal_issue 76
_journal_name_full 'RSC Adv.'
_journal_page_first 48151
_journal_paper_doi 10.1039/C7RA09851K
_journal_volume 7
_journal_year 2017
_chemical_formula_moiety C12H24Al1N1O3
_chemical_formula_sum 'C12 H24 Al N O3'
_chemical_formula_weight 257.30
_chemical_name_systematic
;
 ?
;
_space_group_crystal_system monoclinic
_space_group_IT_number 14
_space_group_name_Hall '-P 2yn'
_space_group_name_H-M_alt 'P 1 21/n 1'
_symmetry_space_group_name_Hall '-P 2yn'
_symmetry_space_group_name_H-M 'P 1 21/n 1'
_atom_sites_solution_hydrogens geom
_audit_creation_method SHELXL-2013
_audit_update_record
;
2017-02-07 deposited with the CCDC.
2017-10-09 downloaded from the CCDC.
;
_cell_angle_alpha 90
_cell_angle_beta 91.340(3)
_cell_angle_gamma 90
_cell_formula_units_Z 4
_cell_length_a 9.4843(5)
_cell_length_b 10.5629(6)
_cell_length_c 14.1175(7)
_cell_measurement_reflns_used 4377
_cell_measurement_temperature 296(2)
_cell_measurement_theta_max 30.72
_cell_measurement_theta_min 2.56
_cell_volume 1413.93(13)
_computing_cell_refinement 'Bruker APEX II'
_computing_data_collection 'Bruker APEX II'
_computing_data_reduction 'Bruker APEX II'
_computing_molecular_graphics ORTEP3
_computing_publication_material 'Bruker SHELXTL'
_computing_structure_refinement 'SHELXL-2013 (Sheldrick, 2013)'
_computing_structure_solution 'SHELXL-2013 (Sheldrick, 2013)'
_diffrn_ambient_temperature 296(2)
_diffrn_measured_fraction_theta_full 0.997
_diffrn_measured_fraction_theta_max 0.994
_diffrn_measurement_device_type 'CCD area detector'
_diffrn_measurement_method 'phi and omega scans'
_diffrn_radiation_type MoK\a
_diffrn_radiation_wavelength 0.71073
_diffrn_reflns_av_R_equivalents 0.0571
_diffrn_reflns_av_unetI/netI 0.0416
_diffrn_reflns_Laue_measured_fraction_full 0.997
_diffrn_reflns_Laue_measured_fraction_max 0.994
_diffrn_reflns_limit_h_max 13
_diffrn_reflns_limit_h_min -13
_diffrn_reflns_limit_k_max 13
_diffrn_reflns_limit_k_min -15
_diffrn_reflns_limit_l_max 20
_diffrn_reflns_limit_l_min -20
_diffrn_reflns_number 24117
_diffrn_reflns_point_group_measured_fraction_full 0.997
_diffrn_reflns_point_group_measured_fraction_max 0.994
_diffrn_reflns_theta_full 25.242
_diffrn_reflns_theta_max 30.717
_diffrn_reflns_theta_min 2.560
_diffrn_source 'fine-focus sealed tube'
_exptl_absorpt_coefficient_mu 0.141
_exptl_absorpt_correction_T_max 0.987
_exptl_absorpt_correction_T_min 0.976
_exptl_absorpt_correction_type multi-scan
_exptl_absorpt_process_details SADABS
_exptl_crystal_colour yellow
_exptl_crystal_density_diffrn 1.209
_exptl_crystal_description cubic
_exptl_crystal_F_000 560
_exptl_crystal_size_max 0.25
_exptl_crystal_size_mid 0.15
_exptl_crystal_size_min 0.1
_refine_diff_density_max 0.506
_refine_diff_density_min -0.406
_refine_diff_density_rms 0.069
_refine_ls_extinction_method none
_refine_ls_goodness_of_fit_ref 1.060
_refine_ls_hydrogen_treatment constr
_refine_ls_matrix_type full
_refine_ls_number_parameters 160
_refine_ls_number_reflns 4377
_refine_ls_number_restraints 0
_refine_ls_restrained_S_all 1.060
_refine_ls_R_factor_all 0.0742
_refine_ls_R_factor_gt 0.0513
_refine_ls_shift/su_max 0.018
_refine_ls_shift/su_mean 0.034
_refine_ls_structure_factor_coef Fsqd
_refine_ls_weighting_details 'w=1/[\s^2^(Fo^2^)+(0.0912P)^2^+0.3236P] where P=(Fo^2^+2Fc^2^)/3'
_refine_ls_weighting_scheme calc
_refine_ls_wR_factor_gt 0.1350
_refine_ls_wR_factor_ref 0.1590
_reflns_Friedel_coverage 0.000
_reflns_number_gt 3270
_reflns_number_total 4377
_reflns_threshold_expression 'I > 2\s(I)'
_cod_data_source_file c7ra09851k2.cif
_cod_data_source_block Al-tea-Me2-3
_cod_database_code 7229330
_shelx_space_group_comment
;
The symmetry employed for this shelxl refinement is uniquely defined
by the following loop, which should always be used as a source of
symmetry information in preference to the above space-group names.
They are only intended as comments.
;
_shelxl_version_number 2013-4

loop_
_space_group_symop_operation_xyz
'x, y, z'
'-x+1/2, y+1/2, -z+1/2'
'-x, -y, -z'
'x-1/2, -y-1/2, z-1/2'

loop_
_atom_site_label
_atom_site_type_symbol
_atom_site_fract_x
_atom_site_fract_y
_atom_site_fract_z
_atom_site_U_iso_or_equiv
_atom_site_adp_type
_atom_site_occupancy
_atom_site_site_symmetry_order
_atom_site_calc_flag
_atom_site_refinement_flags_posn
_atom_site_refinement_flags_adp
Al Al 0.41864(4) 0.48055(4) 0.08331(3) 0.02455(14) Uani 1 1 d . .
N N 0.59342(13) 0.69795(12) -0.15064(9) 0.0283(3) Uani 1 1 d . .
O1 O 0.46740(10) 0.60726(10) -0.00127(7) 0.0254(2) Uani 1 1 d . .
C1 C 0.47351(15) 0.74331(14) 0.00241(10) 0.0278(3) Uani 1 1 d . .
C2 C 0.49881(16) 0.78647(15) -0.10054(11) 0.0299(3) Uani 1 1 d . .
H2A H 0.4091 0.7915 -0.1347 0.036 Uiso 1 1 calc R U
H2B H 0.5405 0.8704 -0.0997 0.036 Uiso 1 1 calc R U
C3 C 0.59134(18) 0.78275(17) 0.07189(12) 0.0363(4) Uani 1 1 d . .
H3A H 0.5675 0.7574 0.1348 0.054 Uiso 1 1 calc R U
H3B H 0.6027 0.8730 0.0699 0.054 Uiso 1 1 calc R U
H3C H 0.6779 0.7427 0.0546 0.054 Uiso 1 1 calc R U
C4 C 0.33183(18) 0.79372(17) 0.03447(13) 0.0376(4) Uani 1 1 d . .
H4A H 0.2581 0.7622 -0.0069 0.056 Uiso 1 1 calc R U
H4B H 0.3325 0.8846 0.0324 0.056 Uiso 1 1 calc R U
H4C H 0.3156 0.7661 0.0981 0.056 Uiso 1 1 calc R U
O2 O 0.23716(11) 0.46945(11) 0.06235(9) 0.0321(3) Uani 1 1 d . .
C21 C 0.16078(16) 0.38568(16) 0.11989(13) 0.0355(4) Uani 1 1 d . .
C22 C 0.74577(16) 0.73280(16) -0.14180(13) 0.0337(3) Uani 1 1 d . .
H22A H 0.7586 0.7944 -0.0914 0.040 Uiso 1 1 calc R U
H22B H 0.7754 0.7714 -0.2004 0.040 Uiso 1 1 calc R U
C23 C 0.02874(19) 0.3415(2) 0.06593(18) 0.0526(5) Uani 1 1 d . .
H23A H -0.0314 0.4128 0.0528 0.079 Uiso 1 1 calc R U
H23B H -0.0207 0.2810 0.1036 0.079 Uiso 1 1 calc R U
H23C H 0.0551 0.3028 0.0074 0.079 Uiso 1 1 calc R U
C24 C 0.1169(2) 0.4552(2) 0.21012(16) 0.0496(5) Uani 1 1 d . .
H24A H 0.1996 0.4844 0.2440 0.074 Uiso 1 1 calc R U
H24B H 0.0653 0.3984 0.2495 0.074 Uiso 1 1 calc R U
H24C H 0.0585 0.5263 0.1932 0.074 Uiso 1 1 calc R U
O3 O 0.48661(12) 0.53888(11) 0.19187(8) 0.0322(3) Uani 1 1 d . .
C31 C 0.54785(18) 0.44792(17) 0.25433(11) 0.0346(3) Uani 1 1 d . .
C32 C 0.54497(18) 0.67228(16) -0.24967(11) 0.0342(3) Uani 1 1 d . .
H32A H 0.6261 0.6611 -0.2894 0.041 Uiso 1 1 calc R U
H32B H 0.4913 0.7441 -0.2737 0.041 Uiso 1 1 calc R U
C33 C 0.5473(3) 0.4979(2) 0.35597(13) 0.0504(5) Uani 1 1 d . .
H33A H 0.6067 0.5714 0.3610 0.076 Uiso 1 1 calc R U
H33B H 0.5822 0.4336 0.3985 0.076 Uiso 1 1 calc R U
H33C H 0.4528 0.5202 0.3723 0.076 Uiso 1 1 calc R U
C34 C 0.70088(19) 0.4240(2) 0.22602(15) 0.0451(4) Uani 1 1 d . .
H34A H 0.7029 0.4016 0.1602 0.068 Uiso 1 1 calc R U
H34B H 0.7398 0.3561 0.2635 0.068 Uiso 1 1 calc R U
H34C H 0.7556 0.4994 0.2367 0.068 Uiso 1 1 calc R U

loop_
_atom_site_aniso_label
_atom_site_aniso_U_11
_atom_site_aniso_U_22
_atom_site_aniso_U_33
_atom_site_aniso_U_23
_atom_site_aniso_U_13
_atom_site_aniso_U_12
Al 0.0216(2) 0.0293(2) 0.0228(2) 0.00177(16) 0.00238(16) -0.00040(15)
N 0.0256(5) 0.0325(6) 0.0269(6) 0.0040(5) 0.0035(5) 0.0012(5)
O1 0.0251(4) 0.0267(5) 0.0244(5) 0.0009(4) 0.0029(4) -0.0010(4)
C1 0.0277(6) 0.0273(7) 0.0283(7) -0.0001(5) 0.0020(5) -0.0002(5)
C2 0.0289(7) 0.0293(7) 0.0317(7) 0.0038(6) 0.0024(6) 0.0030(5)
C3 0.0365(8) 0.0382(8) 0.0338(8) -0.0021(7) -0.0048(6) -0.0074(7)
C4 0.0340(8) 0.0374(8) 0.0418(9) -0.0030(7) 0.0080(7) 0.0053(6)
O2 0.0228(5) 0.0368(6) 0.0368(6) 0.0108(5) 0.0028(4) -0.0014(4)
C21 0.0246(6) 0.0380(8) 0.0441(9) 0.0108(7) 0.0068(6) -0.0006(6)
C22 0.0275(7) 0.0338(8) 0.0402(8) 0.0078(6) 0.0074(6) -0.0031(6)
C23 0.0273(8) 0.0506(11) 0.0796(15) 0.0164(10) -0.0050(9) -0.0081(7)
C24 0.0448(10) 0.0495(11) 0.0556(12) 0.0126(9) 0.0233(9) 0.0090(8)
O3 0.0376(6) 0.0343(6) 0.0244(5) 0.0008(4) -0.0023(4) 0.0007(4)
C31 0.0394(8) 0.0403(8) 0.0239(7) 0.0010(6) -0.0028(6) 0.0047(7)
C32 0.0392(8) 0.0392(8) 0.0244(7) 0.0059(6) 0.0034(6) 0.0049(7)
C33 0.0691(14) 0.0541(11) 0.0275(8) -0.0033(8) -0.0076(9) 0.0091(10)
C34 0.0344(8) 0.0552(11) 0.0452(10) -0.0029(9) -0.0085(8) 0.0021(8)

loop_
_atom_type_symbol
_atom_type_description
_atom_type_scat_dispersion_real
_atom_type_scat_dispersion_imag
_atom_type_scat_source
C C 0.0033 0.0016 'International Tables Vol C Tables 4.2.6.8 and 6.1.1.4'
H H 0.0000 0.0000 'International Tables Vol C Tables 4.2.6.8 and 6.1.1.4'
N N 0.0061 0.0033 'International Tables Vol C Tables 4.2.6.8 and 6.1.1.4'
O O 0.0106 0.0060 'International Tables Vol C Tables 4.2.6.8 and 6.1.1.4'
Al Al 0.0645 0.0514 'International Tables Vol C Tables 4.2.6.8 and 6.1.1.4'

loop_
_geom_angle_atom_site_label_1
_geom_angle_atom_site_label_2
_geom_angle_atom_site_label_3
_geom_angle
_geom_angle_site_symmetry_1
_geom_angle_site_symmetry_3
O2 Al O3 120.75(6) . .
O2 Al O1 116.65(6) . 3_665
O3 Al O1 120.85(5) . 3_665
O2 Al O1 101.46(5) . .
O3 Al O1 102.45(5) . .
O1 Al O1 78.54(5) 3_665 .
O2 Al N 87.30(5) . 3_665
O3 Al N 86.75(5) . 3_665
O1 Al N 82.71(5) 3_665 3_665
O1 Al N 161.25(5) . 3_665
O2 Al Al 114.69(5) . 3_665
O3 Al Al 118.04(5) . 3_665
O1 Al Al 39.37(3) 3_665 3_665
O1 Al Al 39.17(3) . 3_665
N Al Al 122.08(4) 3_665 3_665
C32 N C2 112.68(12) . .
C32 N C22 113.63(12) . .
C2 N C22 113.50(13) . .
C32 N Al 103.96(10) . 3_665
C2 N Al 107.89(9) . 3_665
C22 N Al 104.15(9) . 3_665
C1 O1 Al 119.95(8) . 3_665
C1 O1 Al 134.92(9) . .
Al O1 Al 101.46(5) 3_665 .
O1 C1 C4 108.94(12) . .
O1 C1 C3 108.89(12) . .
C4 C1 C3 110.55(14) . .
O1 C1 C2 105.50(12) . .
C4 C1 C2 109.46(13) . .
C3 C1 C2 113.30(13) . .
N C2 C1 111.73(12) . .
C21 O2 Al 117.52(10) . .
O2 C21 C23 109.32(15) . .
O2 C21 C24 109.26(14) . .
C23 C21 C24 109.01(16) . .
O2 C21 C22 108.65(12) . 3_665
C23 C21 C22 108.05(15) . 3_665
C24 C21 C22 112.50(15) . 3_665
N C22 C21 111.28(12) . 3_665
C31 O3 Al 116.12(10) . .
O3 C31 C33 109.81(15) . .
O3 C31 C34 108.98(14) . .
C33 C31 C34 108.97(16) . .
O3 C31 C32 107.77(13) . 3_665
C33 C31 C32 108.02(15) . 3_665
C34 C31 C32 113.25(15) . 3_665
N C32 C31 110.68(12) . 3_665

loop_
_geom_bond_atom_site_label_1
_geom_bond_atom_site_label_2
_geom_bond_distance
_geom_bond_site_symmetry_2
Al O2 1.7436(11) .
Al O3 1.7601(12) .
Al O1 1.8515(11) 3_665
Al O1 1.8593(11) .
Al N 2.1158(14) 3_665
Al Al 2.8728(8) 3_665
N C32 1.486(2) .
N C2 1.4865(19) .
N C22 1.4935(19) .
N Al 2.1158(14) 3_665
O1 C1 1.4391(18) .
O1 Al 1.8515(10) 3_665
C1 C4 1.524(2) .
C1 C3 1.528(2) .
C1 C2 1.547(2) .
O2 C21 1.4125(18) .
C21 C23 1.524(3) .
C21 C24 1.536(3) .
C21 C22 1.560(2) 3_665
C22 C21 1.560(2) 3_665
O3 C31 1.419(2) .
C31 C33 1.529(2) .
C31 C34 1.535(3) .
C31 C32 1.546(3) 3_665
C32 C31 1.546(2) 3_665
